data_7216185
loop_
_publ_author_name
'Taheri, Amir'
'Liu, Changhui'
'Lai, Bingbing'
'Cheng, Cheng'
'Pan, Xiaojuan'
'Gu, Yanlong'

_publ_section_title
;
 Br\/onsted acid ionic liquid catalyzed facile synthesis of 3-vinylindoles
 through direct C3 alkenylation of indoles with simple ketones
;
_journal_issue 8
_journal_name_full 'Green Chemistry'
_journal_page_first 3715
_journal_paper_doi 10.1039/C4GC00840E
_journal_volume 16
_journal_year 2014
_chemical_formula_sum 'C20 H19 N'
_chemical_formula_weight 273.36
_chemical_name_systematic
; 
 ? 
;
_space_group_IT_number 4
_symmetry_space_group_name_Hall 'P 2yb'
_symmetry_space_group_name_H-M 'P 1 21 1'
_atom_sites_solution_hydrogens geom
_atom_sites_solution_primary direct
_atom_sites_solution_secondary difmap
_audit_creation_method SHELXL-97
_cell_angle_alpha 90.00
_cell_angle_beta 92.401(9)
_cell_angle_gamma 90.00
_cell_formula_units_Z 4
_cell_length_a 7.859(4)
_cell_length_b 7.981(4)
_cell_length_c 23.406(12)
_cell_measurement_temperature 296(2)
_cell_volume 1466.8(13)
_computing_structure_refinement 'SHELXL-97 (Sheldrick, 2008)'
_computing_structure_solution 'SHELXS-97 (Sheldrick, 2008)'
_diffrn_ambient_temperature 296(2)
_diffrn_measured_fraction_theta_full 0.865
_diffrn_measured_fraction_theta_max 0.865
_diffrn_radiation_monochromator graphite
_diffrn_radiation_source 'fine-focus sealed tube'
_diffrn_radiation_type MoK\a
_diffrn_radiation_wavelength 0.71073
_diffrn_reflns_av_R_equivalents 0.0378
_diffrn_reflns_av_sigmaI/netI 0.0757
_diffrn_reflns_limit_h_max 10
_diffrn_reflns_limit_h_min -10
_diffrn_reflns_limit_k_max 10
_diffrn_reflns_limit_k_min -11
_diffrn_reflns_limit_l_max 27
_diffrn_reflns_limit_l_min -33
_diffrn_reflns_number 9507
_diffrn_reflns_theta_full 31.11
_diffrn_reflns_theta_max 31.11
_diffrn_reflns_theta_min 1.74
_exptl_absorpt_coefficient_mu 0.071
_exptl_absorpt_correction_T_max 0.9817
_exptl_absorpt_correction_T_min 0.9789
_exptl_crystal_density_diffrn 1.238
_exptl_crystal_density_method 'not measured'
_exptl_crystal_F_000 584
_exptl_crystal_size_max 0.30
_exptl_crystal_size_mid 0.28
_exptl_crystal_size_min 0.26
_refine_diff_density_max 0.723
_refine_diff_density_min -0.552
_refine_diff_density_rms 0.177
_refine_ls_abs_structure_details 'Flack H D (1983), Acta Cryst. A39, 876-881'
_refine_ls_abs_structure_Flack 0(10)
_refine_ls_extinction_coef 0.24(5)
_refine_ls_extinction_expression Fc^*^=kFc[1+0.001xFc^2^\l^3^/sin(2\q)]^-1/4^
_refine_ls_extinction_method SHELXL
_refine_ls_goodness_of_fit_ref 1.000
_refine_ls_hydrogen_treatment mixed
_refine_ls_matrix_type full
_refine_ls_number_parameters 384
_refine_ls_number_reflns 6654
_refine_ls_number_restraints 1
_refine_ls_restrained_S_all 1.000
_refine_ls_R_factor_all 0.1756
_refine_ls_R_factor_gt 0.1541
_refine_ls_shift/su_max 0.071
_refine_ls_shift/su_mean 0.017
_refine_ls_structure_factor_coef Fsqd
_refine_ls_weighting_details 'calc w=1/[\s^2^(Fo^2^)+(0.4800P)^2^+0.7512P] where P=(Fo^2^+2Fc^2^)/3'
_refine_ls_weighting_scheme calc
_refine_ls_wR_factor_gt 0.4980
_refine_ls_wR_factor_ref 0.5295
_reflns_number_gt 4730
_reflns_number_total 6654
_reflns_threshold_expression >2sigma(I)
_cod_data_source_file c4gc00840e2.cif
_cod_data_source_block 1
_cod_depositor_comments 'Adding full bibliography for 7216184--7216185.cif.'
_cod_database_code 7216185

loop_
_symmetry_equiv_pos_as_xyz
'x, y, z'
'-x, y+1/2, -z'

loop_
_atom_site_label
_atom_site_type_symbol
_atom_site_fract_x
_atom_site_fract_y
_atom_site_fract_z
_atom_site_U_iso_or_equiv
_atom_site_adp_type
_atom_site_occupancy
_atom_site_symmetry_multiplicity
_atom_site_calc_flag
_atom_site_refinement_flags
C1 C 0.8538(8) 0.1499(10) 0.0734(3) 0.0483(16) Uani 1 1 d .
H1 H 0.9180 0.1895 0.1048 0.058 Uiso 1 1 calc R
C2 C 0.9339(10) 0.1232(19) 0.0233(3) 0.079(3) Uani 1 1 d .
H2 H 1.0453 0.1596 0.0196 0.094 Uiso 1 1 calc R
C3 C 0.8506(10) 0.0433(13) -0.0209(3) 0.060(2) Uani 1 1 d .
H3 H 0.9059 0.0200 -0.0544 0.072 Uiso 1 1 calc R
C4 C 0.6856(11) -0.0018(13) -0.0155(3) 0.061(2) Uani 1 1 d .
H4 H 0.6286 -0.0591 -0.0451 0.073 Uiso 1 1 calc R
C5 C 0.5995(9) 0.0371(11) 0.0344(3) 0.0501(17) Uani 1 1 d .
C6 C 0.4175(9) -0.0068(13) 0.0370(3) 0.0546(19) Uani 1 1 d .
H6A H 0.3898 -0.0958 0.0099 0.066 Uiso 1 1 calc R
H6B H 0.3480 0.0899 0.0268 0.066 Uiso 1 1 calc R
C7 C 0.3791(9) -0.0647(12) 0.0979(3) 0.0525(17) Uani 1 1 d .
H7A H 0.2571 -0.0752 0.1015 0.063 Uiso 1 1 calc R
H7B H 0.4305 -0.1734 0.1054 0.063 Uiso 1 1 calc R
C8 C 0.4490(9) 0.0597(10) 0.1397(3) 0.0539(17) Uani 1 1 d .
H8 H 0.3888 0.0794 0.1724 0.065 Uiso 1 1 calc R
C9 C 0.5942(6) 0.1459(8) 0.1331(2) 0.0328(12) Uani 1 1 d .
C10 C 0.6823(8) 0.1211(11) 0.0795(3) 0.0479(16) Uani 1 1 d .
C11 C 0.6651(8) 0.2591(11) 0.1756(3) 0.0483(16) Uani 1 1 d .
C12 C 0.7275(8) 0.4276(11) 0.1674(3) 0.0455(15) Uani 1 1 d .
C13 C 0.7446(9) 0.5326(11) 0.1193(3) 0.0509(17) Uani 1 1 d .
H13 H 0.7134 0.4953 0.0827 0.061 Uiso 1 1 calc R
C14 C 0.8110(11) 0.6967(11) 0.1284(4) 0.064(2) Uani 1 1 d .
H14 H 0.8248 0.7688 0.0978 0.076 Uiso 1 1 calc R
C15 C 0.8531(11) 0.7455(13) 0.1816(4) 0.071(2) Uani 1 1 d .
H15 H 0.8905 0.8553 0.1865 0.085 Uiso 1 1 calc R
C16 C 0.8460(9) 0.6506(11) 0.2281(3) 0.0546(19) Uani 1 1 d .
H16 H 0.8829 0.6914 0.2637 0.065 Uiso 1 1 calc R
C17 C 0.7818(9) 0.4883(9) 0.2221(3) 0.0477(16) Uani 1 1 d .
C18 C 0.6845(9) 0.2276(11) 0.2336(3) 0.0493(16) Uani 1 1 d .
C19 C 0.6532(11) 0.0695(10) 0.2673(3) 0.0521(18) Uani 1 1 d .
H19A H 0.7553 0.0389 0.2887 0.078 Uiso 1 1 calc R
H19B H 0.6210 -0.0196 0.2414 0.078 Uiso 1 1 calc R
H19C H 0.5634 0.0888 0.2931 0.078 Uiso 1 1 calc R
C20 C 0.7973(9) 0.3851(13) 0.3220(2) 0.053(2) Uani 1 1 d .
H20A H 0.7066 0.3393 0.3433 0.080 Uiso 1 1 calc R
H20B H 0.8112 0.5017 0.3311 0.080 Uiso 1 1 calc R
H20C H 0.9011 0.3263 0.3317 0.080 Uiso 1 1 calc R
C21 C 0.3157(7) 0.6795(8) 0.4217(2) 0.0357(12) Uani 1 1 d .
C22 C 0.1438(8) 0.6254(11) 0.4254(3) 0.0502(16) Uani 1 1 d .
H22 H 0.0872 0.5681 0.3957 0.060 Uiso 1 1 calc R
C23 C 0.0641(10) 0.6641(10) 0.4771(3) 0.0578(19) Uani 1 1 d .
H23 H -0.0494 0.6342 0.4806 0.069 Uiso 1 1 calc R
C24 C 0.1474(11) 0.744(2) 0.5218(4) 0.080(3) Uani 1 1 d .
H24 H 0.0917 0.7674 0.5551 0.096 Uiso 1 1 calc R
C25 C 0.3163(10) 0.7879(12) 0.5165(3) 0.057(2) Uani 1 1 d .
H25 H 0.3745 0.8375 0.5475 0.069 Uiso 1 1 calc R
C26 C 0.4016(8) 0.7614(10) 0.4671(2) 0.0440(14) Uani 1 1 d .
C27 C 0.5890(9) 0.8090(12) 0.4596(3) 0.0546(18) Uani 1 1 d .
H27A H 0.6195 0.9009 0.4851 0.066 Uiso 1 1 calc R
H27B H 0.6610 0.7142 0.4701 0.066 Uiso 1 1 calc R
C28 C 0.6211(9) 0.8593(14) 0.3995(3) 0.058(2) Uani 1 1 d .
H28A H 0.7429 0.8676 0.3948 0.069 Uiso 1 1 calc R
H28B H 0.5716 0.9689 0.3920 0.069 Uiso 1 1 calc R
C29 C 0.5467(7) 0.7358(12) 0.3572(2) 0.0473(17) Uani 1 1 d .
H29 H 0.5999 0.7190 0.3230 0.057 Uiso 1 1 calc R
C30 C 0.3308(7) 0.5294(8) 0.3225(2) 0.0360(12) Uani 1 1 d .
C31 C 0.3065(8) 0.5619(9) 0.2651(2) 0.0397(14) Uani 1 1 d .
C32 C 0.3493(9) 0.7104(14) 0.2340(3) 0.059(2) Uani 1 1 d .
H32A H 0.3460 0.8058 0.2589 0.088 Uiso 1 1 calc R
H32B H 0.2689 0.7257 0.2024 0.088 Uiso 1 1 calc R
H32C H 0.4617 0.6989 0.2199 0.088 Uiso 1 1 calc R
C33 C 0.2761(8) 0.3606(9) 0.3314(3) 0.0416(14) Uani 1 1 d .
C34 C 0.2668(8) 0.2567(11) 0.3767(3) 0.0504(16) Uani 1 1 d .
H34 H 0.3073 0.2947 0.4123 0.060 Uiso 1 1 calc R
C35 C 0.2026(9) 0.1026(11) 0.3729(3) 0.0544(18) Uani 1 1 d .
H35 H 0.1981 0.0360 0.4054 0.065 Uiso 1 1 calc R
C36 C 0.1389(10) 0.0383(10) 0.3174(4) 0.0595(19) Uani 1 1 d .
H36 H 0.0908 -0.0680 0.3145 0.071 Uiso 1 1 calc R
C37 C 0.1517(9) 0.1406(10) 0.2682(4) 0.0555(19) Uani 1 1 d .
H37 H 0.1160 0.1043 0.2319 0.067 Uiso 1 1 calc R
C38 C 0.2210(7) 0.2979(10) 0.2779(3) 0.0436(16) Uani 1 1 d .
C39 C 0.2016(11) 0.4248(13) 0.1773(3) 0.061(2) Uani 1 1 d .
H39A H 0.2929 0.3761 0.1570 0.092 Uiso 1 1 calc R
H39B H 0.1834 0.5381 0.1647 0.092 Uiso 1 1 calc R
H39C H 0.0995 0.3609 0.1701 0.092 Uiso 1 1 calc R
C40 C 0.4057(10) 0.6490(10) 0.3675(3) 0.0561(19) Uani 1 1 d .
N1 N 0.7556(6) 0.3664(9) 0.25992(19) 0.0424(13) Uani 1 1 d .
N2 N 0.2440(8) 0.4241(9) 0.2362(2) 0.0492(15) Uani 1 1 d .

loop_
_atom_site_aniso_label
_atom_site_aniso_U_11
_atom_site_aniso_U_22
_atom_site_aniso_U_33
_atom_site_aniso_U_23
_atom_site_aniso_U_13
_atom_site_aniso_U_12
C1 0.047(3) 0.052(4) 0.046(3) -0.011(3) 0.000(3) -0.004(3)
C2 0.045(4) 0.130(10) 0.062(4) 0.001(6) 0.020(3) 0.027(6)
C3 0.071(5) 0.071(5) 0.040(3) -0.015(4) 0.016(3) 0.024(4)
C4 0.074(5) 0.061(5) 0.048(3) -0.011(4) -0.004(3) -0.014(4)
C5 0.059(4) 0.047(4) 0.041(3) -0.002(3) -0.023(3) 0.002(3)
C6 0.058(4) 0.062(5) 0.043(3) -0.004(3) -0.015(3) -0.007(4)
C7 0.047(3) 0.053(4) 0.057(3) -0.002(3) -0.007(3) -0.012(3)
C8 0.049(4) 0.044(4) 0.068(4) 0.006(3) -0.004(3) -0.014(3)
C9 0.027(2) 0.042(3) 0.028(2) -0.007(2) -0.0109(18) -0.004(2)
C10 0.051(3) 0.053(4) 0.040(3) -0.012(3) 0.002(3) -0.004(3)
C11 0.044(3) 0.054(4) 0.047(3) -0.007(3) 0.006(3) -0.001(3)
C12 0.047(3) 0.052(4) 0.038(3) 0.002(3) 0.010(2) 0.005(3)
C13 0.067(4) 0.049(4) 0.036(3) 0.005(3) 0.009(3) -0.004(4)
C14 0.065(5) 0.034(4) 0.091(6) 0.020(4) -0.003(4) 0.000(4)
C15 0.074(5) 0.053(5) 0.087(5) -0.014(5) 0.034(5) 0.013(4)
C16 0.059(4) 0.051(5) 0.054(3) -0.020(3) 0.000(3) -0.001(4)
C17 0.061(4) 0.032(3) 0.052(3) 0.002(3) 0.024(3) 0.008(3)
C18 0.044(3) 0.045(4) 0.060(4) -0.003(3) 0.011(3) -0.002(3)
C19 0.082(5) 0.036(3) 0.038(3) 0.007(3) 0.007(3) 0.005(3)
C20 0.064(4) 0.072(5) 0.024(2) -0.004(3) 0.002(2) 0.023(4)
C21 0.037(3) 0.026(3) 0.044(3) 0.003(2) 0.004(2) 0.003(2)
C22 0.042(3) 0.045(4) 0.064(4) -0.006(3) 0.007(3) 0.001(3)
C23 0.050(4) 0.046(4) 0.079(5) -0.013(4) 0.018(3) -0.012(3)
C24 0.062(5) 0.113(9) 0.064(4) 0.016(6) 0.002(4) -0.018(6)
C25 0.071(4) 0.067(5) 0.035(3) -0.005(3) 0.013(3) 0.020(4)
C26 0.049(3) 0.043(3) 0.042(3) -0.003(3) 0.016(2) -0.007(3)
C27 0.046(3) 0.055(5) 0.062(4) 0.005(3) -0.003(3) -0.008(3)
C28 0.056(4) 0.070(5) 0.048(3) -0.001(4) 0.007(3) -0.016(4)
C29 0.039(3) 0.071(5) 0.032(2) -0.009(3) 0.010(2) 0.003(3)
C30 0.040(3) 0.031(3) 0.036(2) -0.001(2) -0.005(2) -0.003(2)
C31 0.047(3) 0.045(4) 0.027(2) -0.004(2) -0.006(2) 0.005(3)
C32 0.042(3) 0.077(6) 0.057(4) 0.010(4) 0.002(3) -0.007(4)
C33 0.045(3) 0.033(3) 0.046(3) -0.009(3) -0.002(2) 0.001(3)
C34 0.044(3) 0.052(4) 0.055(4) -0.002(3) 0.004(3) 0.005(3)
C35 0.054(4) 0.051(4) 0.059(4) -0.002(4) 0.018(3) 0.006(3)
C36 0.064(4) 0.032(3) 0.082(5) -0.003(4) -0.001(4) -0.015(3)
C37 0.048(3) 0.042(4) 0.077(5) -0.012(4) 0.008(3) 0.001(3)
C38 0.031(3) 0.054(4) 0.046(3) -0.016(3) -0.008(2) 0.000(3)
C39 0.073(5) 0.058(5) 0.053(3) -0.020(4) -0.005(3) -0.007(4)
C40 0.072(5) 0.040(4) 0.058(4) 0.009(3) 0.023(4) 0.015(4)
N1 0.043(3) 0.052(3) 0.032(2) -0.005(2) -0.0062(19) 0.011(3)
N2 0.059(3) 0.051(4) 0.038(2) -0.001(3) 0.005(2) -0.003(3)

loop_
_atom_type_symbol
_atom_type_description
_atom_type_scat_dispersion_real
_atom_type_scat_dispersion_imag
_atom_type_scat_source
C C 0.0033 0.0016 'International Tables Vol C Tables 4.2.6.8 and 6.1.1.4'
H H 0.0000 0.0000 'International Tables Vol C Tables 4.2.6.8 and 6.1.1.4'
N N 0.0061 0.0033 'International Tables Vol C Tables 4.2.6.8 and 6.1.1.4'

loop_
_geom_angle_atom_site_label_1
_geom_angle_atom_site_label_2
_geom_angle_atom_site_label_3
_geom_angle
C2 C1 C10 123.3(7)
C2 C1 H1 118.4
C10 C1 H1 118.4
C3 C2 C1 120.0(8)
C3 C2 H2 120.0
C1 C2 H2 120.0
C4 C3 C2 119.0(6)
C4 C3 H3 120.5
C2 C3 H3 120.5
C3 C4 C5 120.9(7)
C3 C4 H4 119.6
C5 C4 H4 119.6
C10 C5 C4 120.7(7)
C10 C5 C6 120.5(7)
C4 C5 C6 118.8(6)
C5 C6 C7 109.7(5)
C5 C6 H6A 109.7
C7 C6 H6A 109.7
C5 C6 H6B 109.7
C7 C6 H6B 109.7
H6A C6 H6B 108.2
C8 C7 C6 109.2(7)
C8 C7 H7A 109.9
C6 C7 H7A 109.8
C8 C7 H7B 109.8
C6 C7 H7B 109.8
H7A C7 H7B 108.3
C9 C8 C7 124.0(7)
C9 C8 H8 118.0
C7 C8 H8 118.0
C8 C9 C11 123.2(6)
C8 C9 C10 117.4(6)
C11 C9 C10 119.4(5)
C1 C10 C5 115.5(6)
C1 C10 C9 124.2(5)
C5 C10 C9 119.4(6)
C18 C11 C9 126.0(8)
C18 C11 C12 105.9(7)
C9 C11 C12 128.0(7)
C13 C12 C17 118.8(7)
C13 C12 C11 134.4(7)
C17 C12 C11 106.8(6)
C12 C13 C14 118.2(7)
C12 C13 H13 120.9
C14 C13 H13 120.9
C15 C14 C13 119.0(8)
C15 C14 H14 120.5
C13 C14 H14 120.5
C14 C15 C16 125.5(9)
C14 C15 H15 117.2
C16 C15 H15 117.3
C15 C16 C17 118.3(7)
C15 C16 H16 120.8
C17 C16 H16 120.9
N1 C17 C16 132.4(7)
N1 C17 C12 107.5(7)
C16 C17 C12 120.1(7)
N1 C18 C11 108.6(7)
N1 C18 C19 120.7(6)
C11 C18 C19 130.5(7)
C18 C19 H19A 109.5
C18 C19 H19B 109.5
H19A C19 H19B 109.5
C18 C19 H19C 109.5
H19A C19 H19C 109.5
H19B C19 H19C 109.5
N1 C20 H20A 109.5
N1 C20 H20B 109.4
H20A C20 H20B 109.5
N1 C20 H20C 109.5
H20A C20 H20C 109.5
H20B C20 H20C 109.5
C26 C21 C22 121.6(5)
C26 C21 C40 119.3(6)
C22 C21 C40 119.0(6)
C23 C22 C21 116.1(7)
C23 C22 H22 122.0
C21 C22 H22 122.0
C24 C23 C22 122.6(7)
C24 C23 H23 118.7
C22 C23 H23 118.7
C23 C24 C25 118.7(8)
C23 C24 H24 120.7
C25 C24 H24 120.6
C26 C25 C24 122.6(8)
C26 C25 H25 118.7
C24 C25 H25 118.7
C25 C26 C21 118.3(6)
C25 C26 C27 124.1(7)
C21 C26 C27 117.5(5)
C28 C27 C26 112.0(6)
C28 C27 H27A 109.2
C26 C27 H27A 109.2
C28 C27 H27B 109.2
C26 C27 H27B 109.2
H27A C27 H27B 107.9
C27 C28 C29 111.6(8)
C27 C28 H28A 109.3
C29 C28 H28A 109.3
C27 C28 H28B 109.3
C29 C28 H28B 109.3
H28A C28 H28B 108.0
C40 C29 C28 121.7(6)
C40 C29 H29 119.1
C28 C29 H29 119.1
C31 C30 C33 106.9(6)
C31 C30 C40 126.4(6)
C33 C30 C40 126.7(6)
C30 C31 N2 111.3(6)
C30 C31 C32 128.6(6)
N2 C31 C32 119.9(5)
C31 C32 H32A 109.5
C31 C32 H32B 109.5
H32A C32 H32B 109.5
C31 C32 H32C 109.5
H32A C32 H32C 109.5
H32B C32 H32C 109.5
C34 C33 C38 117.2(7)
C34 C33 C30 136.0(6)
C38 C33 C30 106.8(6)
C35 C34 C33 123.3(8)
C35 C34 H34 118.4
C33 C34 H34 118.4
C34 C35 C36 119.8(8)
C34 C35 H35 120.1
C36 C35 H35 120.1
C37 C36 C35 119.0(7)
C37 C36 H36 120.5
C35 C36 H36 120.5
C38 C37 C36 115.4(7)
C38 C37 H37 122.3
C36 C37 H37 122.3
C37 C38 C33 125.2(8)
C37 C38 N2 126.3(6)
C33 C38 N2 108.5(6)
N2 C39 H39A 109.5
N2 C39 H39B 109.4
H39A C39 H39B 109.5
N2 C39 H39C 109.5
H39A C39 H39C 109.5
H39B C39 H39C 109.5
C29 C40 C21 119.5(7)
C29 C40 C30 119.9(6)
C21 C40 C30 120.4(6)
C17 N1 C18 111.1(5)
C17 N1 C20 122.8(7)
C18 N1 C20 126.1(7)
C31 N2 C39 123.1(7)
C31 N2 C38 106.4(5)
C39 N2 C38 130.2(7)

loop_
_geom_bond_atom_site_label_1
_geom_bond_atom_site_label_2
_geom_bond_distance
C1 C2 1.369(9)
C1 C10 1.380(9)
C1 H1 0.9300
C2 C3 1.361(13)
C2 H2 0.9300
C3 C4 1.357(11)
C3 H3 0.9300
C4 C5 1.409(10)
C4 H4 0.9300
C5 C10 1.389(8)
C5 C6 1.477(10)
C6 C7 1.540(10)
C6 H6A 0.9700
C6 H6B 0.9700
C7 C8 1.483(10)
C7 H7A 0.9700
C7 H7B 0.9700
C8 C9 1.347(8)
C8 H8 0.9300
C9 C11 1.438(9)
C9 C10 1.472(7)
C11 C18 1.383(10)
C11 C12 1.447(12)
C12 C13 1.415(9)
C12 C17 1.417(10)
C13 C14 1.423(12)
C13 H13 0.9300
C14 C15 1.331(12)
C14 H14 0.9300
C15 C16 1.329(12)
C15 H15 0.9300
C16 C17 1.395(11)
C16 H16 0.9300
C17 N1 1.337(9)
C18 N1 1.375(10)
C18 C19 1.514(11)
C19 H19A 0.9600
C19 H19B 0.9600
C19 H19C 0.9600
C20 N1 1.483(7)
C20 H20A 0.9600
C20 H20B 0.9600
C20 H20C 0.9600
C21 C26 1.397(8)
C21 C22 1.424(9)
C21 C40 1.497(8)
C22 C23 1.420(9)
C22 H22 0.9300
C23 C24 1.367(13)
C23 H23 0.9300
C24 C25 1.385(12)
C24 H24 0.9300
C25 C26 1.376(8)
C25 H25 0.9300
C26 C27 1.539(9)
C27 C28 1.494(9)
C27 H27A 0.9700
C27 H27B 0.9700
C28 C29 1.498(11)
C28 H28A 0.9700
C28 H28B 0.9700
C29 C40 1.337(11)
C29 H29 0.9300
C30 C31 1.373(7)
C30 C33 1.432(10)
C30 C40 1.523(11)
C31 N2 1.371(9)
C31 C32 1.438(11)
C32 H32A 0.9600
C32 H32B 0.9600
C32 H32C 0.9600
C33 C34 1.350(10)
C33 C38 1.401(8)
C34 C35 1.330(13)
C34 H34 0.9300
C35 C36 1.466(11)
C35 H35 0.9300
C36 C37 1.420(11)
C36 H36 0.9300
C37 C38 1.383(11)
C37 H37 0.9300
C38 N2 1.420(10)
C39 N2 1.403(8)
C39 H39A 0.9600
C39 H39B 0.9600
C39 H39C 0.9600

loop_
_geom_torsion_atom_site_label_1
_geom_torsion_atom_site_label_2
_geom_torsion_atom_site_label_3
_geom_torsion_atom_site_label_4
_geom_torsion
C10 C1 C2 C3 -9.4(17)
C1 C2 C3 C4 3.0(17)
C2 C3 C4 C5 1.7(15)
C3 C4 C5 C10 -0.6(14)
C3 C4 C5 C6 176.8(9)
C10 C5 C6 C7 -39.6(11)
C4 C5 C6 C7 142.9(8)
C5 C6 C7 C8 49.8(10)
C6 C7 C8 C9 -35.0(11)
C7 C8 C9 C11 -176.4(7)
C7 C8 C9 C10 3.7(11)
C2 C1 C10 C5 10.0(14)
C2 C1 C10 C9 178.8(9)
C4 C5 C10 C1 -5.0(13)
C6 C5 C10 C1 177.6(8)
C4 C5 C10 C9 -174.3(8)
C6 C5 C10 C9 8.3(12)
C8 C9 C10 C1 -156.6(8)
C11 C9 C10 C1 23.4(12)
C8 C9 C10 C5 11.7(11)
C11 C9 C10 C5 -168.2(7)
C8 C9 C11 C18 46.3(11)
C10 C9 C11 C18 -133.8(7)
C8 C9 C11 C12 -132.6(8)
C10 C9 C11 C12 47.4(10)
C18 C11 C12 C13 179.2(8)
C9 C11 C12 C13 -1.7(13)
C18 C11 C12 C17 0.0(8)
C9 C11 C12 C17 179.1(6)
C17 C12 C13 C14 -1.9(10)
C11 C12 C13 C14 179.0(8)
C12 C13 C14 C15 -0.5(12)
C13 C14 C15 C16 3.3(14)
C14 C15 C16 C17 -3.3(13)
C15 C16 C17 N1 -178.4(7)
C15 C16 C17 C12 0.6(11)
C13 C12 C17 N1 -178.9(6)
C11 C12 C17 N1 0.4(8)
C13 C12 C17 C16 1.9(10)
C11 C12 C17 C16 -178.8(6)
C9 C11 C18 N1 -179.5(6)
C12 C11 C18 N1 -0.5(8)
C9 C11 C18 C19 5.6(12)
C12 C11 C18 C19 -175.3(7)
C26 C21 C22 C23 1.8(10)
C40 C21 C22 C23 -177.6(7)
C21 C22 C23 C24 -2.1(14)
C22 C23 C24 C25 -0.1(17)
C23 C24 C25 C26 2.8(17)
C24 C25 C26 C21 -3.0(14)
C24 C25 C26 C27 180.0(10)
C22 C21 C26 C25 0.6(11)
C40 C21 C26 C25 -179.9(7)
C22 C21 C26 C27 177.8(7)
C40 C21 C26 C27 -2.7(10)
C25 C26 C27 C28 -147.3(9)
C21 C26 C27 C28 35.6(11)
C26 C27 C28 C29 -48.3(10)
C27 C28 C29 C40 31.3(12)
C33 C30 C31 N2 -1.6(7)
C40 C30 C31 N2 177.1(6)
C33 C30 C31 C32 -176.5(7)
C40 C30 C31 C32 2.1(11)
C31 C30 C33 C34 -179.8(7)
C40 C30 C33 C34 1.6(12)
C31 C30 C33 C38 0.3(7)
C40 C30 C33 C38 -178.4(6)
C38 C33 C34 C35 -2.7(10)
C30 C33 C34 C35 177.4(7)
C33 C34 C35 C36 0.5(11)
C34 C35 C36 C37 1.8(11)
C35 C36 C37 C38 -1.8(10)
C36 C37 C38 C33 -0.5(10)
C36 C37 C38 N2 -178.6(6)
C34 C33 C38 C37 2.7(10)
C30 C33 C38 C37 -177.3(6)
C34 C33 C38 N2 -178.9(5)
C30 C33 C38 N2 1.1(7)
C28 C29 C40 C21 2.1(12)
C28 C29 C40 C30 177.8(7)
C26 C21 C40 C29 -17.3(11)
C22 C21 C40 C29 162.1(7)
C26 C21 C40 C30 167.0(6)
C22 C21 C40 C30 -13.5(10)
C31 C30 C40 C29 -45.7(11)
C33 C30 C40 C29 132.7(8)
C31 C30 C40 C21 129.9(7)
C33 C30 C40 C21 -51.7(10)
C16 C17 N1 C18 178.3(7)
C12 C17 N1 C18 -0.8(8)
C16 C17 N1 C20 -0.8(12)
C12 C17 N1 C20 -179.9(5)
C11 C18 N1 C17 0.8(8)
C19 C18 N1 C17 176.2(6)
C11 C18 N1 C20 179.9(6)
C19 C18 N1 C20 -4.7(10)
C30 C31 N2 C39 177.6(7)
C32 C31 N2 C39 -7.0(10)
C30 C31 N2 C38 2.2(7)
C32 C31 N2 C38 177.7(6)
C37 C38 N2 C31 176.4(6)
C33 C38 N2 C31 -2.0(7)
C37 C38 N2 C39 1.5(12)
C33 C38 N2 C39 -176.9(7)
